data_2226935
loop_
_publ_author_name
'Zhang, Chan'
'Zhang, Honglin'
'Dai, Dongdong'
'Liang, Jinhua'

_publ_section_title
;
 1-[(2,3,4,5,6-Pentafluorophenyl)ethynyl]ferrocene
;
_journal_coeditor_code HY2327
_journal_issue 8
_journal_name_full 'Acta Crystallographica Section E'
_journal_page_first m914
_journal_paper_doi 10.1107/S1600536810026772
_journal_volume 66
_journal_year 2010
_chemical_formula_iupac '[Fe (C5 H5) (C13 H4 F5)]'
_chemical_formula_moiety 'C18 H9 F5 Fe'
_chemical_formula_sum 'C18 H9 F5 Fe'
_chemical_formula_weight 376.10
_chemical_name_systematic
;
1-[(2,3,4,5,6-Pentafluorophenyl)ethynyl]ferrocene
;
_space_group_IT_number 2
_symmetry_cell_setting triclinic
_symmetry_space_group_name_Hall '-P 1'
_symmetry_space_group_name_H-M 'P -1'
_atom_sites_solution_hydrogens geom
_atom_sites_solution_primary direct
_atom_sites_solution_secondary difmap
_audit_creation_method SHELXL-97
_cell_angle_alpha 65.725(2)
_cell_angle_beta 89.364(3)
_cell_angle_gamma 78.726(2)
_cell_formula_units_Z 2
_cell_length_a 6.0767(9)
_cell_length_b 10.7164(15)
_cell_length_c 12.6014(18)
_cell_measurement_reflns_used 1760
_cell_measurement_temperature 292(2)
_cell_measurement_theta_max 25.13
_cell_measurement_theta_min 3.30
_cell_volume 731.41(18)
_computing_cell_refinement 'SAINT (Bruker, 2007)'
_computing_data_collection 'SMART (Bruker, 2007)'
_computing_data_reduction 'SAINT (Bruker, 2007)'
_computing_molecular_graphics 'SHELXTL (Sheldrick, 2008)'
_computing_publication_material 'SHELXTL (Sheldrick, 2008)'
_computing_structure_refinement 'SHELXL97 (Sheldrick, 2008)'
_computing_structure_solution 'SHELXS97 (Sheldrick, 2008)'
_diffrn_ambient_temperature 292(2)
_diffrn_measured_fraction_theta_full 0.984
_diffrn_measured_fraction_theta_max 0.984
_diffrn_measurement_device_type 'Bruker SMART APEX CCD'
_diffrn_measurement_method '\f and \w scans'
_diffrn_radiation_monochromator graphite
_diffrn_radiation_source 'fine-focus sealed tube'
_diffrn_radiation_type MoK\a
_diffrn_radiation_wavelength 0.71073
_diffrn_reflns_av_R_equivalents 0.0210
_diffrn_reflns_av_sigmaI/netI 0.0338
_diffrn_reflns_limit_h_max 7
_diffrn_reflns_limit_h_min -7
_diffrn_reflns_limit_k_max 12
_diffrn_reflns_limit_k_min -12
_diffrn_reflns_limit_l_max 14
_diffrn_reflns_limit_l_min -13
_diffrn_reflns_number 4793
_diffrn_reflns_theta_full 25.00
_diffrn_reflns_theta_max 25.00
_diffrn_reflns_theta_min 1.78
_exptl_absorpt_coefficient_mu 1.083
_exptl_absorpt_correction_type none
_exptl_crystal_colour yellow
_exptl_crystal_density_diffrn 1.708
_exptl_crystal_density_method 'not measured'
_exptl_crystal_description plate
_exptl_crystal_F_000 376
_exptl_crystal_size_max 0.30
_exptl_crystal_size_mid 0.04
_exptl_crystal_size_min 0.02
_refine_diff_density_max 0.407
_refine_diff_density_min -0.246
_refine_ls_extinction_method none
_refine_ls_goodness_of_fit_ref 1.048
_refine_ls_hydrogen_treatment constr
_refine_ls_matrix_type full
_refine_ls_number_parameters 217
_refine_ls_number_reflns 2533
_refine_ls_number_restraints 0
_refine_ls_restrained_S_all 1.048
_refine_ls_R_factor_all 0.0472
_refine_ls_R_factor_gt 0.0398
_refine_ls_shift/su_max 0.001
_refine_ls_shift/su_mean 0.000
_refine_ls_structure_factor_coef Fsqd
_refine_ls_weighting_details 'calc w=1/[\s^2^(Fo^2^)+(0.0602P)^2^+0.0784P] where P=(Fo^2^+2Fc^2^)/3'
_refine_ls_weighting_scheme calc
_refine_ls_wR_factor_gt 0.1007
_refine_ls_wR_factor_ref 0.1053
_reflns_number_gt 2169
_reflns_number_total 2533
_reflns_threshold_expression I>2\s(I)
_cod_data_source_file hy2327.cif
_cod_data_source_block I
_cod_database_code 2226935
_cod_database_fobs_code 2226935

loop_
_symmetry_equiv_pos_as_xyz
'x, y, z'
'-x, -y, -z'

loop_
_atom_site_type_symbol
_atom_site_label
_atom_site_fract_x
_atom_site_fract_y
_atom_site_fract_z
_atom_site_U_iso_or_equiv
_atom_site_adp_type
_atom_site_calc_flag
_atom_site_refinement_flags
_atom_site_occupancy
_atom_site_disorder_assembly
_atom_site_disorder_group
Fe Fe1 0.72848(6) 0.78028(4) 0.74835(3) 0.03952(17) Uani d . 1 . .
C C1 0.7513(5) 0.5868(3) 0.8801(3) 0.0544(8) Uani d . 1 . .
H H1 0.7967 0.5607 0.9578 0.065 Uiso calc R 1 . .
C C2 0.8930(6) 0.5793(3) 0.7932(3) 0.0603(9) Uani d . 1 . .
H H2 1.0483 0.5472 0.8031 0.072 Uiso calc R 1 . .
C C3 0.7575(6) 0.6290(3) 0.6885(3) 0.0629(9) Uani d . 1 . .
H H3 0.8079 0.6360 0.6167 0.075 Uiso calc R 1 . .
C C4 0.5318(5) 0.6666(3) 0.7110(3) 0.0550(8) Uani d . 1 . .
H H4 0.4074 0.7022 0.6570 0.066 Uiso calc R 1 . .
C C5 0.5292(5) 0.6405(3) 0.8295(3) 0.0534(8) Uani d . 1 . .
H H5 0.4024 0.6561 0.8679 0.064 Uiso calc R 1 . .
C C6 0.8628(5) 0.8977(3) 0.8131(3) 0.0466(7) Uani d . 1 . .
C C7 0.9602(5) 0.9037(3) 0.7080(3) 0.0537(8) Uani d . 1 . .
H H7 1.1120 0.8756 0.7001 0.064 Uiso calc R 1 . .
C C8 0.7850(6) 0.9598(3) 0.6182(3) 0.0612(9) Uani d . 1 . .
H H8 0.8017 0.9753 0.5406 0.073 Uiso calc R 1 . .
C C9 0.5823(6) 0.9883(3) 0.6656(3) 0.0620(9) Uani d . 1 . .
H H9 0.4417 1.0264 0.6245 0.074 Uiso calc R 1 . .
C C10 0.6256(5) 0.9498(3) 0.7858(3) 0.0535(8) Uani d . 1 . .
H H10 0.5195 0.9569 0.8379 0.064 Uiso calc R 1 . .
C C11 0.9780(5) 0.8492(3) 0.9247(3) 0.0506(7) Uani d . 1 . .
C C12 1.0717(5) 0.8129(3) 1.0184(3) 0.0524(7) Uani d . 1 . .
C C13 1.1670(5) 0.7703(3) 1.1340(2) 0.0434(6) Uani d . 1 . .
C C14 1.3917(5) 0.7049(3) 1.1689(2) 0.0441(7) Uani d . 1 . .
C C15 1.4796(5) 0.6621(3) 1.2811(3) 0.0496(7) Uani d . 1 . .
C C16 1.3452(6) 0.6841(3) 1.3614(2) 0.0539(8) Uani d . 1 . .
C C17 1.1218(6) 0.7482(3) 1.3302(3) 0.0551(8) Uani d . 1 . .
C C18 1.0362(5) 0.7906(3) 1.2187(3) 0.0518(8) Uani d . 1 . .
F F1 1.5272(3) 0.68281(19) 1.09132(16) 0.0650(5) Uani d . 1 . .
F F2 1.6961(3) 0.59629(19) 1.31194(17) 0.0709(5) Uani d . 1 . .
F F3 1.4306(4) 0.6459(2) 1.46997(16) 0.0892(7) Uani d . 1 . .
F F4 0.9884(4) 0.7688(2) 1.40989(18) 0.0896(7) Uani d . 1 . .
F F5 0.8196(3) 0.85479(19) 1.19000(19) 0.0741(6) Uani d . 1 . .

loop_
_atom_site_aniso_label
_atom_site_aniso_U_11
_atom_site_aniso_U_22
_atom_site_aniso_U_33
_atom_site_aniso_U_12
_atom_site_aniso_U_13
_atom_site_aniso_U_23
Fe1 0.0398(3) 0.0418(3) 0.0403(3) -0.01159(17) 0.00257(18) -0.01908(19)
C1 0.067(2) 0.0416(15) 0.0485(18) -0.0124(14) -0.0050(16) -0.0118(14)
C2 0.0542(19) 0.0474(17) 0.085(3) -0.0053(14) 0.0022(18) -0.0358(17)
C3 0.085(2) 0.0606(19) 0.065(2) -0.0260(17) 0.0217(19) -0.0425(18)
C4 0.0571(19) 0.0602(18) 0.060(2) -0.0209(15) -0.0019(16) -0.0336(16)
C5 0.0535(19) 0.0519(17) 0.059(2) -0.0222(14) 0.0127(16) -0.0228(15)
C6 0.0520(18) 0.0408(14) 0.0502(17) -0.0126(12) -0.0047(14) -0.0207(13)
C7 0.0466(17) 0.0569(17) 0.057(2) -0.0210(14) 0.0025(15) -0.0188(15)
C8 0.069(2) 0.0617(19) 0.0443(18) -0.0308(17) -0.0013(16) -0.0060(15)
C9 0.056(2) 0.0463(17) 0.071(2) -0.0078(14) -0.0208(17) -0.0127(16)
C10 0.0512(18) 0.0439(15) 0.067(2) -0.0031(13) -0.0014(15) -0.0278(15)
C11 0.0554(19) 0.0433(15) 0.0563(19) -0.0155(13) -0.0044(15) -0.0215(14)
C12 0.0585(19) 0.0470(16) 0.055(2) -0.0173(14) -0.0031(16) -0.0210(15)
C13 0.0499(17) 0.0384(14) 0.0460(16) -0.0157(12) 0.0008(13) -0.0188(13)
C14 0.0471(17) 0.0444(14) 0.0464(17) -0.0138(12) 0.0086(14) -0.0228(13)
C15 0.0514(18) 0.0406(15) 0.0554(19) -0.0124(13) -0.0034(15) -0.0173(14)
C16 0.085(2) 0.0417(15) 0.0356(16) -0.0192(15) -0.0014(16) -0.0136(13)
C17 0.080(2) 0.0444(16) 0.0496(19) -0.0222(15) 0.0240(17) -0.0240(14)
C18 0.0484(18) 0.0395(15) 0.068(2) -0.0123(13) 0.0092(16) -0.0218(15)
F1 0.0653(12) 0.0744(11) 0.0630(11) -0.0143(9) 0.0201(9) -0.0366(10)
F2 0.0557(12) 0.0658(11) 0.0808(13) -0.0075(9) -0.0152(10) -0.0222(10)
F3 0.147(2) 0.0710(12) 0.0463(11) -0.0216(13) -0.0146(12) -0.0211(10)
F4 0.1264(19) 0.0795(13) 0.0750(13) -0.0281(12) 0.0557(13) -0.0424(11)
F5 0.0497(11) 0.0640(11) 0.1014(15) -0.0069(9) 0.0147(10) -0.0299(11)

loop_
_atom_type_symbol
_atom_type_description
_atom_type_scat_dispersion_real
_atom_type_scat_dispersion_imag
_atom_type_scat_source
C C 0.0033 0.0016 'International Tables Vol C Tables 4.2.6.8 and 6.1.1.4'
H H 0.0000 0.0000 'International Tables Vol C Tables 4.2.6.8 and 6.1.1.4'
F F 0.0171 0.0103 'International Tables Vol C Tables 4.2.6.8 and 6.1.1.4'
Fe Fe 0.3463 0.8444 'International Tables Vol C Tables 4.2.6.8 and 6.1.1.4'

loop_
_geom_angle_atom_site_label_1
_geom_angle_atom_site_label_2
_geom_angle_atom_site_label_3
_geom_angle_site_symmetry_1
_geom_angle_site_symmetry_3
_geom_angle
_geom_angle_publ_flag
C3 Fe1 C2 . . 40.51(13) ?
C3 Fe1 C1 . . 67.85(13) ?
C2 Fe1 C1 . . 40.41(12) ?
C3 Fe1 C7 . . 118.88(13) ?
C2 Fe1 C7 . . 108.34(13) ?
C1 Fe1 C7 . . 128.23(13) ?
C3 Fe1 C8 . . 109.38(14) ?
C2 Fe1 C8 . . 129.09(14) ?
C1 Fe1 C8 . . 166.63(13) ?
C7 Fe1 C8 . . 40.51(12) ?
C3 Fe1 C10 . . 166.11(14) ?
C2 Fe1 C10 . . 151.56(14) ?
C1 Fe1 C10 . . 117.85(13) ?
C7 Fe1 C10 . . 68.73(12) ?
C8 Fe1 C10 . . 68.07(14) ?
C3 Fe1 C5 . . 67.75(13) ?
C2 Fe1 C5 . . 67.92(13) ?
C1 Fe1 C5 . . 40.30(12) ?
C7 Fe1 C5 . . 165.96(12) ?
C8 Fe1 C5 . . 152.15(13) ?
C10 Fe1 C5 . . 107.70(13) ?
C3 Fe1 C6 . . 152.12(14) ?
C2 Fe1 C6 . . 117.98(13) ?
C1 Fe1 C6 . . 107.64(12) ?
C7 Fe1 C6 . . 40.92(11) ?
C8 Fe1 C6 . . 68.29(13) ?
C10 Fe1 C6 . . 40.98(11) ?
C5 Fe1 C6 . . 127.66(12) ?
C3 Fe1 C9 . . 129.10(14) ?
C2 Fe1 C9 . . 166.84(14) ?
C1 Fe1 C9 . . 151.75(14) ?
C7 Fe1 C9 . . 67.90(13) ?
C8 Fe1 C9 . . 40.03(13) ?
C10 Fe1 C9 . . 40.35(12) ?
C5 Fe1 C9 . . 118.81(13) ?
C6 Fe1 C9 . . 68.10(12) ?
C3 Fe1 C4 . . 40.53(13) ?
C2 Fe1 C4 . . 68.12(13) ?
C1 Fe1 C4 . . 67.74(13) ?
C7 Fe1 C4 . . 152.61(13) ?
C8 Fe1 C4 . . 119.34(13) ?
C10 Fe1 C4 . . 127.70(12) ?
C5 Fe1 C4 . . 40.10(12) ?
C6 Fe1 C4 . . 165.50(12) ?
C9 Fe1 C4 . . 109.02(13) ?
C2 C1 C5 . . 108.3(3) ?
C2 C1 Fe1 . . 69.73(17) ?
C5 C1 Fe1 . . 70.23(16) ?
C2 C1 H1 . . 125.8 ?
C5 C1 H1 . . 125.8 ?
Fe1 C1 H1 . . 125.8 ?
C1 C2 C3 . . 107.6(3) ?
C1 C2 Fe1 . . 69.86(16) ?
C3 C2 Fe1 . . 69.65(17) ?
C1 C2 H2 . . 126.2 ?
C3 C2 H2 . . 126.2 ?
Fe1 C2 H2 . . 125.9 ?
C2 C3 C4 . . 108.3(3) ?
C2 C3 Fe1 . . 69.84(17) ?
C4 C3 Fe1 . . 70.39(17) ?
C2 C3 H3 . . 125.8 ?
C4 C3 H3 . . 125.8 ?
Fe1 C3 H3 . . 125.5 ?
C5 C4 C3 . . 107.6(3) ?
C5 C4 Fe1 . . 69.83(16) ?
C3 C4 Fe1 . . 69.08(17) ?
C5 C4 H4 . . 126.2 ?
C3 C4 H4 . . 126.2 ?
Fe1 C4 H4 . . 126.4 ?
C4 C5 C1 . . 108.2(3) ?
C4 C5 Fe1 . . 70.07(16) ?
C1 C5 Fe1 . . 69.47(16) ?
C4 C5 H5 . . 125.9 ?
C1 C5 H5 . . 125.9 ?
Fe1 C5 H5 . . 126.1 ?
C11 C6 C7 . . 126.8(3) ?
C11 C6 C10 . . 125.8(3) ?
C7 C6 C10 . . 107.4(3) ?
C11 C6 Fe1 . . 126.48(19) ?
C7 C6 Fe1 . . 69.29(15) ?
C10 C6 Fe1 . . 69.44(16) ?
C8 C7 C6 . . 107.7(3) ?
C8 C7 Fe1 . . 69.85(17) ?
C6 C7 Fe1 . . 69.79(16) ?
C8 C7 H7 . . 126.1 ?
C6 C7 H7 . . 126.1 ?
Fe1 C7 H7 . . 125.8 ?
C9 C8 C7 . . 108.5(3) ?
C9 C8 Fe1 . . 70.17(17) ?
C7 C8 Fe1 . . 69.64(17) ?
C9 C8 H8 . . 125.8 ?
C7 C8 H8 . . 125.8 ?
Fe1 C8 H8 . . 126.0 ?
C8 C9 C10 . . 108.9(3) ?
C8 C9 Fe1 . . 69.80(18) ?
C10 C9 Fe1 . . 69.72(16) ?
C8 C9 H9 . . 125.5 ?
C10 C9 H9 . . 125.5 ?
Fe1 C9 H9 . . 126.5 ?
C9 C10 C6 . . 107.4(3) ?
C9 C10 Fe1 . . 69.93(17) ?
C6 C10 Fe1 . . 69.58(15) ?
C9 C10 H10 . . 126.3 ?
C6 C10 H10 . . 126.3 ?
Fe1 C10 H10 . . 125.8 ?
C12 C11 C6 . . 177.7(3) ?
C11 C12 C13 . . 175.5(3) ?
C18 C13 C14 . . 116.4(3) ?
C18 C13 C12 . . 120.9(3) ?
C14 C13 C12 . . 122.7(3) ?
F1 C14 C15 . . 118.6(3) ?
F1 C14 C13 . . 119.4(3) ?
C15 C14 C13 . . 122.0(3) ?
F2 C15 C16 . . 120.2(3) ?
F2 C15 C14 . . 120.1(3) ?
C16 C15 C14 . . 119.6(3) ?
F3 C16 C15 . . 120.0(3) ?
F3 C16 C17 . . 119.9(3) ?
C15 C16 C17 . . 120.0(3) ?
F4 C17 C18 . . 120.1(3) ?
F4 C17 C16 . . 120.0(3) ?
C18 C17 C16 . . 119.9(3) ?
F5 C18 C17 . . 118.8(3) ?
F5 C18 C13 . . 119.2(3) ?
C17 C18 C13 . . 122.0(3) ?

loop_
_geom_bond_atom_site_label_1
_geom_bond_atom_site_label_2
_geom_bond_site_symmetry_2
_geom_bond_distance
_geom_bond_publ_flag
Fe1 C3 . 2.029(3) ?
Fe1 C2 . 2.032(3) ?
Fe1 C1 . 2.034(3) ?
Fe1 C7 . 2.037(3) ?
Fe1 C8 . 2.040(3) ?
Fe1 C10 . 2.042(3) ?
Fe1 C5 . 2.044(3) ?
Fe1 C6 . 2.044(3) ?
Fe1 C9 . 2.045(3) ?
Fe1 C4 . 2.047(3) ?
C1 C2 . 1.404(4) ?
C1 C5 . 1.405(4) ?
C1 H1 . 0.9300 ?
C2 C3 . 1.406(5) ?
C2 H2 . 0.9300 ?
C3 C4 . 1.412(4) ?
C3 H3 . 0.9300 ?
C4 C5 . 1.402(4) ?
C4 H4 . 0.9300 ?
C5 H5 . 0.9300 ?
C6 C11 . 1.421(4) ?
C6 C7 . 1.426(4) ?
C6 C10 . 1.430(4) ?
C7 C8 . 1.411(4) ?
C7 H7 . 0.9300 ?
C8 C9 . 1.398(4) ?
C8 H8 . 0.9300 ?
C9 C10 . 1.409(4) ?
C9 H9 . 0.9300 ?
C10 H10 . 0.9300 ?
C11 C12 . 1.191(4) ?
C12 C13 . 1.427(4) ?
C13 C18 . 1.386(4) ?
C13 C14 . 1.391(4) ?
C14 F1 . 1.336(3) ?
C14 C15 . 1.372(4) ?
C15 F2 . 1.342(3) ?
C15 C16 . 1.360(4) ?
C16 F3 . 1.335(3) ?
C16 C17 . 1.376(5) ?
C17 F4 . 1.345(3) ?
C17 C18 . 1.360(4) ?
C18 F5 . 1.337(3) ?

loop_
_geom_hbond_atom_site_label_D
_geom_hbond_atom_site_label_H
_geom_hbond_atom_site_label_A
_geom_hbond_site_symmetry_A
_geom_hbond_distance_DH
_geom_hbond_distance_HA
_geom_hbond_distance_DA
_geom_hbond_angle_DHA
_geom_hbond_publ_flag
C10 H10 F5 2_677 0.93 2.50 3.176(3) 130 y

loop_
_geom_torsion_atom_site_label_1
_geom_torsion_atom_site_label_2
_geom_torsion_atom_site_label_3
_geom_torsion_atom_site_label_4
_geom_torsion_site_symmetry_1
_geom_torsion_site_symmetry_2
_geom_torsion_site_symmetry_3
_geom_torsion_site_symmetry_4
_geom_torsion
_geom_torsion_publ_flag
C3 Fe1 C1 C2 . . . . 37.99(19) ?
C7 Fe1 C1 C2 . . . . -72.1(2) ?
C8 Fe1 C1 C2 . . . . -42.6(6) ?
C10 Fe1 C1 C2 . . . . -155.99(19) ?
C5 Fe1 C1 C2 . . . . 119.2(3) ?
C6 Fe1 C1 C2 . . . . -112.7(2) ?
C9 Fe1 C1 C2 . . . . 170.9(2) ?
C4 Fe1 C1 C2 . . . . 81.9(2) ?
C3 Fe1 C1 C5 . . . . -81.3(2) ?
C2 Fe1 C1 C5 . . . . -119.2(3) ?
C7 Fe1 C1 C5 . . . . 168.67(17) ?
C8 Fe1 C1 C5 . . . . -161.9(5) ?
C10 Fe1 C1 C5 . . . . 84.8(2) ?
C6 Fe1 C1 C5 . . . . 128.05(18) ?
C9 Fe1 C1 C5 . . . . 51.7(3) ?
C4 Fe1 C1 C5 . . . . -37.32(18) ?
C5 C1 C2 C3 . . . . 0.2(3) ?
Fe1 C1 C2 C3 . . . . -59.7(2) ?
C5 C1 C2 Fe1 . . . . 59.9(2) ?
C3 Fe1 C2 C1 . . . . -118.6(3) ?
C7 Fe1 C2 C1 . . . . 128.06(19) ?
C8 Fe1 C2 C1 . . . . 168.36(18) ?
C10 Fe1 C2 C1 . . . . 49.0(3) ?
C5 Fe1 C2 C1 . . . . -37.52(18) ?
C6 Fe1 C2 C1 . . . . 84.6(2) ?
C9 Fe1 C2 C1 . . . . -160.8(5) ?
C4 Fe1 C2 C1 . . . . -80.9(2) ?
C1 Fe1 C2 C3 . . . . 118.6(3) ?
C7 Fe1 C2 C3 . . . . -113.3(2) ?
C8 Fe1 C2 C3 . . . . -73.0(2) ?
C10 Fe1 C2 C3 . . . . 167.7(2) ?
C5 Fe1 C2 C3 . . . . 81.1(2) ?
C6 Fe1 C2 C3 . . . . -156.79(19) ?
C9 Fe1 C2 C3 . . . . -42.2(6) ?
C4 Fe1 C2 C3 . . . . 37.74(18) ?
C1 C2 C3 C4 . . . . -0.3(3) ?
Fe1 C2 C3 C4 . . . . -60.1(2) ?
C1 C2 C3 Fe1 . . . . 59.8(2) ?
C1 Fe1 C3 C2 . . . . -37.89(19) ?
C7 Fe1 C3 C2 . . . . 84.7(2) ?
C8 Fe1 C3 C2 . . . . 128.1(2) ?
C10 Fe1 C3 C2 . . . . -155.0(5) ?
C5 Fe1 C3 C2 . . . . -81.6(2) ?
C6 Fe1 C3 C2 . . . . 48.1(3) ?
C9 Fe1 C3 C2 . . . . 168.64(19) ?
C4 Fe1 C3 C2 . . . . -119.1(3) ?
C2 Fe1 C3 C4 . . . . 119.1(3) ?
C1 Fe1 C3 C4 . . . . 81.2(2) ?
C7 Fe1 C3 C4 . . . . -156.23(18) ?
C8 Fe1 C3 C4 . . . . -112.8(2) ?
C10 Fe1 C3 C4 . . . . -35.9(6) ?
C5 Fe1 C3 C4 . . . . 37.50(18) ?
C6 Fe1 C3 C4 . . . . 167.2(2) ?
C9 Fe1 C3 C4 . . . . -72.3(2) ?
C2 C3 C4 C5 . . . . 0.3(3) ?
Fe1 C3 C4 C5 . . . . -59.5(2) ?
C2 C3 C4 Fe1 . . . . 59.8(2) ?
C3 Fe1 C4 C5 . . . . 119.0(3) ?
C2 Fe1 C4 C5 . . . . 81.3(2) ?
C1 Fe1 C4 C5 . . . . 37.50(18) ?
C7 Fe1 C4 C5 . . . . 169.1(2) ?
C8 Fe1 C4 C5 . . . . -155.12(19) ?
C10 Fe1 C4 C5 . . . . -71.3(2) ?
C6 Fe1 C4 C5 . . . . -36.5(5) ?
C9 Fe1 C4 C5 . . . . -112.5(2) ?
C2 Fe1 C4 C3 . . . . -37.72(19) ?
C1 Fe1 C4 C3 . . . . -81.5(2) ?
C7 Fe1 C4 C3 . . . . 50.1(4) ?
C8 Fe1 C4 C3 . . . . 85.9(2) ?
C10 Fe1 C4 C3 . . . . 169.76(19) ?
C5 Fe1 C4 C3 . . . . -119.0(3) ?
C6 Fe1 C4 C3 . . . . -155.5(4) ?
C9 Fe1 C4 C3 . . . . 128.6(2) ?
C3 C4 C5 C1 . . . . -0.2(3) ?
Fe1 C4 C5 C1 . . . . -59.2(2) ?
C3 C4 C5 Fe1 . . . . 59.0(2) ?
C2 C1 C5 C4 . . . . 0.0(3) ?
Fe1 C1 C5 C4 . . . . 59.6(2) ?
C2 C1 C5 Fe1 . . . . -59.6(2) ?
C3 Fe1 C5 C4 . . . . -37.89(19) ?
C2 Fe1 C5 C4 . . . . -81.8(2) ?
C1 Fe1 C5 C4 . . . . -119.4(3) ?
C7 Fe1 C5 C4 . . . . -158.9(5) ?
C8 Fe1 C5 C4 . . . . 51.7(3) ?
C10 Fe1 C5 C4 . . . . 128.14(19) ?
C6 Fe1 C5 C4 . . . . 169.15(17) ?
C9 Fe1 C5 C4 . . . . 85.7(2) ?
C3 Fe1 C5 C1 . . . . 81.5(2) ?
C2 Fe1 C5 C1 . . . . 37.61(19) ?
C7 Fe1 C5 C1 . . . . -39.5(6) ?
C8 Fe1 C5 C1 . . . . 171.1(3) ?
C10 Fe1 C5 C1 . . . . -112.45(19) ?
C6 Fe1 C5 C1 . . . . -71.4(2) ?
C9 Fe1 C5 C1 . . . . -154.93(19) ?
C4 Fe1 C5 C1 . . . . 119.4(3) ?
C3 Fe1 C6 C11 . . . . -68.3(4) ?
C2 Fe1 C6 C11 . . . . -35.1(3) ?
C1 Fe1 C6 C11 . . . . 7.5(3) ?
C7 Fe1 C6 C11 . . . . -121.1(3) ?
C8 Fe1 C6 C11 . . . . -158.9(3) ?
C10 Fe1 C6 C11 . . . . 120.0(3) ?
C5 Fe1 C6 C11 . . . . 47.6(3) ?
C9 Fe1 C6 C11 . . . . 157.8(3) ?
C4 Fe1 C6 C11 . . . . 76.5(5) ?
C3 Fe1 C6 C7 . . . . 52.8(3) ?
C2 Fe1 C6 C7 . . . . 86.0(2) ?
C1 Fe1 C6 C7 . . . . 128.66(18) ?
C8 Fe1 C6 C7 . . . . -37.81(19) ?
C10 Fe1 C6 C7 . . . . -118.9(3) ?
C5 Fe1 C6 C7 . . . . 168.71(17) ?
C9 Fe1 C6 C7 . . . . -81.1(2) ?
C4 Fe1 C6 C7 . . . . -162.3(4) ?
C3 Fe1 C6 C10 . . . . 171.8(2) ?
C2 Fe1 C6 C10 . . . . -155.05(18) ?
C1 Fe1 C6 C10 . . . . -112.43(19) ?
C7 Fe1 C6 C10 . . . . 118.9(3) ?
C8 Fe1 C6 C10 . . . . 81.1(2) ?
C5 Fe1 C6 C10 . . . . -72.4(2) ?
C9 Fe1 C6 C10 . . . . 37.84(18) ?
C4 Fe1 C6 C10 . . . . -43.4(5) ?
C11 C6 C7 C8 . . . . -179.5(3) ?
C10 C6 C7 C8 . . . . 0.6(3) ?
Fe1 C6 C7 C8 . . . . 59.8(2) ?
C11 C6 C7 Fe1 . . . . 120.7(3) ?
C10 C6 C7 Fe1 . . . . -59.20(19) ?
C3 Fe1 C7 C8 . . . . 86.4(2) ?
C2 Fe1 C7 C8 . . . . 129.4(2) ?
C1 Fe1 C7 C8 . . . . 169.92(19) ?
C10 Fe1 C7 C8 . . . . -80.7(2) ?
C5 Fe1 C7 C8 . . . . -158.5(4) ?
C6 Fe1 C7 C8 . . . . -118.8(3) ?
C9 Fe1 C7 C8 . . . . -37.2(2) ?
C4 Fe1 C7 C8 . . . . 51.7(4) ?
C3 Fe1 C7 C6 . . . . -154.81(18) ?
C2 Fe1 C7 C6 . . . . -111.85(19) ?
C1 Fe1 C7 C6 . . . . -71.3(2) ?
C8 Fe1 C7 C6 . . . . 118.8(3) ?
C10 Fe1 C7 C6 . . . . 38.03(17) ?
C5 Fe1 C7 C6 . . . . -39.7(6) ?
C9 Fe1 C7 C6 . . . . 81.60(19) ?
C4 Fe1 C7 C6 . . . . 170.5(2) ?
C6 C7 C8 C9 . . . . -0.1(3) ?
Fe1 C7 C8 C9 . . . . 59.6(2) ?
C6 C7 C8 Fe1 . . . . -59.75(19) ?
C3 Fe1 C8 C9 . . . . 128.4(2) ?
C2 Fe1 C8 C9 . . . . 169.54(19) ?
C1 Fe1 C8 C9 . . . . -156.0(5) ?
C7 Fe1 C8 C9 . . . . -119.5(3) ?
C10 Fe1 C8 C9 . . . . -37.05(19) ?
C5 Fe1 C8 C9 . . . . 49.5(4) ?
C6 Fe1 C8 C9 . . . . -81.4(2) ?
C4 Fe1 C8 C9 . . . . 85.0(2) ?
C3 Fe1 C8 C7 . . . . -112.1(2) ?
C2 Fe1 C8 C7 . . . . -70.9(2) ?
C1 Fe1 C8 C7 . . . . -36.5(6) ?
C10 Fe1 C8 C7 . . . . 82.5(2) ?
C5 Fe1 C8 C7 . . . . 169.0(2) ?
C6 Fe1 C8 C7 . . . . 38.17(19) ?
C9 Fe1 C8 C7 . . . . 119.5(3) ?
C4 Fe1 C8 C7 . . . . -155.52(19) ?
C7 C8 C9 C10 . . . . -0.4(4) ?
Fe1 C8 C9 C10 . . . . 58.9(2) ?
C7 C8 C9 Fe1 . . . . -59.3(2) ?
C3 Fe1 C9 C8 . . . . -72.4(2) ?
C2 Fe1 C9 C8 . . . . -38.2(6) ?
C1 Fe1 C9 C8 . . . . 168.5(2) ?
C7 Fe1 C9 C8 . . . . 37.59(19) ?
C10 Fe1 C9 C8 . . . . 120.3(3) ?
C5 Fe1 C9 C8 . . . . -156.08(19) ?
C6 Fe1 C9 C8 . . . . 81.9(2) ?
C4 Fe1 C9 C8 . . . . -113.3(2) ?
C3 Fe1 C9 C10 . . . . 167.30(18) ?
C2 Fe1 C9 C10 . . . . -158.5(5) ?
C1 Fe1 C9 C10 . . . . 48.2(3) ?
C7 Fe1 C9 C10 . . . . -82.72(19) ?
C8 Fe1 C9 C10 . . . . -120.3(3) ?
C5 Fe1 C9 C10 . . . . 83.6(2) ?
C6 Fe1 C9 C10 . . . . -38.43(18) ?
C4 Fe1 C9 C10 . . . . 126.40(19) ?
C8 C9 C10 C6 . . . . 0.8(3) ?
Fe1 C9 C10 C6 . . . . 59.73(19) ?
C8 C9 C10 Fe1 . . . . -58.9(2) ?
C11 C6 C10 C9 . . . . 179.2(3) ?
C7 C6 C10 C9 . . . . -0.8(3) ?
Fe1 C6 C10 C9 . . . . -60.0(2) ?
C11 C6 C10 Fe1 . . . . -120.8(3) ?
C7 C6 C10 Fe1 . . . . 59.11(19) ?
C3 Fe1 C10 C9 . . . . -45.3(6) ?
C2 Fe1 C10 C9 . . . . 169.9(2) ?
C1 Fe1 C10 C9 . . . . -156.46(19) ?
C7 Fe1 C10 C9 . . . . 80.5(2) ?
C8 Fe1 C10 C9 . . . . 36.76(19) ?
C5 Fe1 C10 C9 . . . . -113.9(2) ?
C6 Fe1 C10 C9 . . . . 118.5(3) ?
C4 Fe1 C10 C9 . . . . -74.1(2) ?
C3 Fe1 C10 C6 . . . . -163.8(5) ?
C2 Fe1 C10 C6 . . . . 51.5(3) ?
C1 Fe1 C10 C6 . . . . 85.1(2) ?
C7 Fe1 C10 C6 . . . . -37.97(17) ?
C8 Fe1 C10 C6 . . . . -81.69(19) ?
C5 Fe1 C10 C6 . . . . 127.62(18) ?
C9 Fe1 C10 C6 . . . . -118.5(3) ?
C4 Fe1 C10 C6 . . . . 167.43(17) ?
C18 C13 C14 F1 . . . . -179.7(2) ?
C12 C13 C14 F1 . . . . 1.4(4) ?
C18 C13 C14 C15 . . . . 0.2(4) ?
C12 C13 C14 C15 . . . . -178.7(3) ?
F1 C14 C15 F2 . . . . -1.7(4) ?
C13 C14 C15 F2 . . . . 178.4(2) ?
F1 C14 C15 C16 . . . . 179.7(2) ?
C13 C14 C15 C16 . . . . -0.2(4) ?
F2 C15 C16 F3 . . . . 3.0(4) ?
C14 C15 C16 F3 . . . . -178.4(2) ?
F2 C15 C16 C17 . . . . -178.2(2) ?
C14 C15 C16 C17 . . . . 0.4(4) ?
F3 C16 C17 F4 . . . . -1.9(4) ?
C15 C16 C17 F4 . . . . 179.4(3) ?
F3 C16 C17 C18 . . . . 178.2(2) ?
C15 C16 C17 C18 . . . . -0.6(4) ?
F4 C17 C18 F5 . . . . 1.2(4) ?
C16 C17 C18 F5 . . . . -178.9(2) ?
F4 C17 C18 C13 . . . . -179.3(2) ?
C16 C17 C18 C13 . . . . 0.6(4) ?
C14 C13 C18 F5 . . . . 179.1(2) ?
C12 C13 C18 F5 . . . . -2.0(4) ?
C14 C13 C18 C17 . . . . -0.4(4) ?
C12 C13 C18 C17 . . . . 178.5(3) ?
